data_9016544
loop_
_publ_author_name
'Trehoux, J.'
'Abraham, F.'
'Thomas, D.'

_publ_section_title
;
 Synthese et caracterisation de nouvelles phases du diagramme (K ou Na)-Bi-O
 _cod_database_code 1004129
;
_journal_name_full 'Materials Research Bulletin'
_journal_page_first 1235
_journal_page_last 1243
_journal_paper_doi 10.1016/0025-5408(82)90158-1
_journal_volume 17
_journal_year 1982
_chemical_formula_sum 'Bi K O3'
_space_group_IT_number 201
_symmetry_space_group_name_Hall 'P 2 2 3 -1n'
_symmetry_space_group_name_H-M 'P n -3 :1'
_cell_angle_alpha 90
_cell_angle_beta 90
_cell_angle_gamma 90
_cell_length_a 10.035
_cell_length_b 10.035
_cell_length_c 10.035
_cell_formula_units_Z 12
_cell_volume 1010.537
_database_code_amcsd 0014299
_exptl_crystal_density_diffrn 5.838
_cod_duplicate_entry 1004129
_cod_original_sg_symbol_H-M 'P n 3'
_cod_original_formula_sum 'K Bi O3'
_cod_database_code 9016544
_amcsd_formula_title 'Bi H0.5 K O3.25'

loop_
_space_group_symop_operation_xyz
x,y,z
1/2+z,1/2+x,1/2-y
1/2+z,1/2-x,1/2+y
1/2-z,1/2+x,1/2+y
1/2-z,1/2-x,1/2-y
y,-z,-x
-y,-z,x
-y,z,-x
y,z,x
1/2+x,1/2-y,1/2+z
1/2-x,1/2+y,1/2+z
1/2+x,1/2+y,1/2-z
1/2-x,1/2-y,1/2-z
-z,-x,y
-z,x,-y
z,-x,-y
z,x,y
1/2-y,1/2+z,1/2+x
1/2+y,1/2+z,1/2-x
1/2+y,1/2-z,1/2+x
1/2-y,1/2-z,1/2-x
-x,y,-z
x,-y,-z
-x,-y,z

loop_
_atom_site_label
_atom_site_fract_x
_atom_site_fract_y
_atom_site_fract_z
K1 0.75000 0.75000 0.75000
K2 0.14000 0.14000 0.14000
Bi1 0.33300 0.50000 0.00000
O1 0.36500 0.00000 0.00000
O2 0.29000 0.00000 0.33000

loop_
_cod_related_entry_id
_cod_related_entry_database
_cod_related_entry_code
1 AMCSD 0014299
